data_7005243
loop_
_publ_author_name
'Bennett, Martin A.'
'Byrnes, Matthew J.'
'Willis, Anthony C.'

_publ_section_title
;
 Bis(acetylacetonato)ruthenium(II) complexes containing
 alkynyldiphenylphosphines. Formation and redox behaviour of
 [Ru(acac)2(Ph2PC triple bond CR)2] (R=H, Me, Ph) complexes and the
 binuclear complex cis-[{Ru(acac)2}2(micro-Ph2PC triple bond CPPh2)}2].
;
_journal_issue 17
_journal_name_full 'Dalton transactions (Cambridge, England : 2003)'
_journal_page_first 1677
_journal_page_last 1686
_journal_paper_doi 10.1039/b618365d
_journal_year 2007
_chemical_formula_moiety ' 2(C40 H40 O4 P2 Ru) , C H2 Cl2'
_chemical_formula_sum 'C81 H82 Cl2 O8 P4 Ru2'
_chemical_formula_weight 1580.48
_space_group_IT_number 2
_symmetry_cell_setting triclinic
_symmetry_Int_Tables_number 2
_symmetry_space_group_name_Hall '-P 1'
_symmetry_space_group_name_H-M 'P -1'
_audit_creation_date 1998-10-20
_audit_creation_method 'by teXsan v1.8'
_audit_update_record
;
?
;
_cell_angle_alpha 65.46(2)
_cell_angle_beta 66.17(2)
_cell_angle_gamma 60.76(2)
_cell_formula_units_Z 2
_cell_length_a 16.317(4)
_cell_length_b 16.469(6)
_cell_length_c 18.975(4)
_cell_measurement_reflns_used 25
_cell_measurement_temperature 296.2
_cell_measurement_theta_max 20.0
_cell_measurement_theta_min 17.7
_cell_volume 3915(2)
_computing_cell_refinement 'MSC/AFC Diffractometer Control'
_computing_data_collection 'MSC/AFC Diffractometer Control'
_computing_data_reduction 'teXsan (MSC, 1992-1997)'
_computing_publication_material 'teXsan (MSC, 1992-1997)'
_computing_structure_refinement 'teXsan (MSC, 1992-1997)'
_computing_structure_solution
;
SIR92 (Altomare, et. al. 1993)
;
_diffrn_ambient_temperature 296.2
_diffrn_measured_fraction_theta_full 1.0
_diffrn_measured_fraction_theta_max 1.0
_diffrn_measurement_device_type 'Rigaku AFC6S'
_diffrn_measurement_method \w-2\q
_diffrn_orient_matrix_UB_11 -0.06942
_diffrn_orient_matrix_UB_12 0.01060
_diffrn_orient_matrix_UB_13 0.01150
_diffrn_orient_matrix_UB_21 0.00212
_diffrn_orient_matrix_UB_22 0.03185
_diffrn_orient_matrix_UB_23 -0.05815
_diffrn_orient_matrix_UB_31 0.02115
_diffrn_orient_matrix_UB_32 -0.06407
_diffrn_orient_matrix_UB_33 -0.00854
_diffrn_radiation_detector 'scintillation counter'
_diffrn_radiation_monochromator graphite
_diffrn_radiation_source 'X-ray tube'
_diffrn_radiation_type 'Mo K\a'
_diffrn_radiation_wavelength 0.7107
_diffrn_reflns_av_R_equivalents 0.03038
_diffrn_reflns_av_sigmaI/netI 0.120
_diffrn_reflns_limit_h_max 0
_diffrn_reflns_limit_h_min -21
_diffrn_reflns_limit_k_max 18
_diffrn_reflns_limit_k_min -21
_diffrn_reflns_limit_l_max 22
_diffrn_reflns_limit_l_min -24
_diffrn_reflns_number 18715
_diffrn_reflns_reduction_process 'Lp corrections applied'
_diffrn_reflns_theta_full 27.5
_diffrn_reflns_theta_max 27.55
_diffrn_reflns_theta_min 2.15
_diffrn_standards_decay_% -11.82
_diffrn_standards_interval_count 150
_diffrn_standards_number 3
_exptl_absorpt_coefficient_mu 0.588
_exptl_absorpt_correction_T_max 0.918
_exptl_absorpt_correction_T_min 0.882
_exptl_absorpt_correction_type analytical
_exptl_absorpt_process_details
;
analytical (de Meulenaer & Tompa, 1965)
;
_exptl_crystal_colour yellow
_exptl_crystal_density_diffrn 1.340
_exptl_crystal_density_meas ?
_exptl_crystal_description hexprism
_exptl_crystal_F_000 1628.00
_exptl_crystal_size_max 0.52
_exptl_crystal_size_mid 0.24
_exptl_crystal_size_min 0.16
_refine_diff_density_max 0.70
_refine_diff_density_min -0.54
_refine_ls_extinction_method none
_refine_ls_goodness_of_fit_all 1.323
_refine_ls_goodness_of_fit_ref 1.538
_refine_ls_hydrogen_treatment noref
_refine_ls_matrix_type full
_refine_ls_number_constraints 7
_refine_ls_number_parameters 876
_refine_ls_number_reflns 9045
_refine_ls_number_restraints 0
_refine_ls_R_factor_all 0.1292
_refine_ls_R_factor_gt 0.0417
_refine_ls_shift/su_max 0.0270
_refine_ls_shift/su_mean 0.0040
_refine_ls_structure_factor_coef F
_refine_ls_weighting_details 'w = 1/[\s^2^(Fo) + 0.00010|Fo|^2^]'
_refine_ls_weighting_scheme sigma
_refine_ls_wR_factor_all 0.0547
_refine_ls_wR_factor_gt 0.0439
_refine_ls_wR_factor_ref 0.0439
_reflns_number_gt 9045
_reflns_number_total 18081
_reflns_threshold_expression I>2.00\s(I)
_cod_data_source_file b618365d.txt
_cod_data_source_block mat14
_cod_original_sg_symbol_H-M 'P -1 '
_cod_original_formula_sum 'C81 H82 Cl2 O8 P4 Ru2 '
_cod_database_code 7005243

loop_
_symmetry_equiv_pos_as_xyz
' +x, +y, +z'
' -x, -y, -z'

loop_
_atom_site_label
_atom_site_fract_x
_atom_site_fract_y
_atom_site_fract_z
_atom_site_U_iso_or_equiv
_atom_site_occupancy
_atom_site_refinement_flags
_atom_site_adp_type
_atom_site_calc_flag
_atom_site_calc_attached_atom
Ru(1) 0.65745(3) 0.13728(3) 0.12973(2) 0.0406(1) 1.000 . Uani d ?
Ru(2) 0.94000(3) 0.32890(3) 0.29568(2) 0.0459(1) 1.000 . Uani d ?
Cl(1) 0.7176(2) 0.3714(2) -0.1942(2) 0.174(1) 1.000 . Uani d ?
Cl(21) 0.6038(3) 0.2786(3) -0.1824(2) 0.192(2) 0.864(4) . Uani d ?
Cl(22) 0.726(2) 0.236(2) -0.242(1) 0.191 0.136 . Uiso d ?
P(1) 0.70703(9) -0.0170(1) 0.13123(8) 0.0445(4) 1.000 . Uani d ?
P(2) 0.54249(9) 0.1260(1) 0.24701(7) 0.0439(4) 1.000 . Uani d ?
P(3) 0.8176(1) 0.3318(1) 0.40838(8) 0.0583(5) 1.000 . Uani d ?
P(4) 0.90888(9) 0.4875(1) 0.26286(8) 0.0491(4) 1.000 . Uani d ?
O(1) 0.5563(2) 0.1832(3) 0.0683(2) 0.054(1) 1.000 . Uani d ?
O(2) 0.6253(2) 0.2798(2) 0.1213(2) 0.056(1) 1.000 . Uani d ?
O(3) 0.7598(2) 0.1044(2) 0.1849(2) 0.050(1) 1.000 . Uani d ?
O(4) 0.7535(2) 0.1614(2) 0.0166(2) 0.051(1) 1.000 . Uani d ?
O(5) 0.8505(2) 0.3542(2) 0.2313(2) 0.053(1) 1.000 . Uani d ?
O(6) 1.0565(2) 0.3178(2) 0.1933(2) 0.053(1) 1.000 . Uani d ?
O(7) 1.0380(2) 0.2921(3) 0.3575(2) 0.059(1) 1.000 . Uani d ?
O(8) 0.9796(3) 0.1814(3) 0.3113(2) 0.061(1) 1.000 . Uani d ?
C(1) 0.4144(4) 0.2831(5) 0.0242(4) 0.095(2) 1.000 . Uani d ?
C(2) 0.4909(4) 0.2692(5) 0.0584(3) 0.061(2) 1.000 . Uani d ?
C(3) 0.4845(4) 0.3462(4) 0.0761(3) 0.067(2) 1.000 . Uani d ?
C(4) 0.5509(4) 0.3493(4) 0.1029(3) 0.061(2) 1.000 . Uani d ?
C(5) 0.5327(5) 0.4443(4) 0.1110(4) 0.091(2) 1.000 . Uani d ?
C(6) 0.9075(4) 0.0719(5) 0.2026(4) 0.086(2) 1.000 . Uani d ?
C(7) 0.8469(4) 0.0966(4) 0.1485(3) 0.056(2) 1.000 . Uani d ?
C(8) 0.8883(3) 0.1085(4) 0.0672(3) 0.063(2) 1.000 . Uani d ?
C(9) 0.8429(4) 0.1389(4) 0.0076(3) 0.054(2) 1.000 . Uani d ?
C(10) 0.9033(4) 0.1474(4) -0.0782(3) 0.074(2) 1.000 . Uani d ?
C(11) 0.7949(4) -0.1035(4) 0.1855(3) 0.051(2) 1.000 . Uani d ?
C(12) 0.8541(4) -0.1567(4) 0.2222(3) 0.055(2) 1.000 . Uani d ?
C(13) 0.9280(4) -0.2207(5) 0.2669(3) 0.083(2) 1.000 . Uani d ?
C(14) 0.7669(3) -0.0444(4) 0.0340(3) 0.048(2) 1.000 . Uani d ?
C(15) 0.7296(4) 0.0196(4) -0.0314(3) 0.062(2) 1.000 . Uani d ?
C(16) 0.7709(5) -0.0048(5) -0.1037(3) 0.079(2) 1.000 . Uani d ?
C(17) 0.8490(5) -0.0897(6) -0.1118(4) 0.080(3) 1.000 . Uani d ?
C(18) 0.8854(4) -0.1511(5) -0.0476(4) 0.079(2) 1.000 . Uani d ?
C(19) 0.8455(4) -0.1295(4) 0.0247(4) 0.066(2) 1.000 . Uani d ?
C(20) 0.6154(3) -0.0694(4) 0.1716(3) 0.050(2) 1.000 . Uani d ?
C(21) 0.5503(4) -0.0393(4) 0.1278(3) 0.068(2) 1.000 . Uani d ?
C(22) 0.4776(4) -0.0750(5) 0.1590(5) 0.087(3) 1.000 . Uani d ?
C(23) 0.4693(5) -0.1388(6) 0.2337(5) 0.094(3) 1.000 . Uani d ?
C(24) 0.5322(5) -0.1681(5) 0.2772(4) 0.082(2) 1.000 . Uani d ?
C(25) 0.6055(4) -0.1341(4) 0.2459(3) 0.061(2) 1.000 . Uani d ?
C(26) 0.4362(3) 0.1264(4) 0.2422(3) 0.053(2) 1.000 . Uani d ?
C(27) 0.3658(4) 0.1301(4) 0.2349(3) 0.062(2) 1.000 . Uani d ?
C(28) 0.2792(4) 0.1344(5) 0.2244(4) 0.092(3) 1.000 . Uani d ?
C(29) 0.4903(4) 0.2286(4) 0.2892(3) 0.051(2) 1.000 . Uani d ?
C(30) 0.5517(4) 0.2455(4) 0.3101(4) 0.071(2) 1.000 . Uani d ?
C(31) 0.5155(6) 0.3210(5) 0.3424(4) 0.095(3) 1.000 . Uani d ?
C(32) 0.4205(7) 0.3825(5) 0.3509(4) 0.098(3) 1.000 . Uani d ?
C(33) 0.3600(5) 0.3680(5) 0.3295(4) 0.086(2) 1.000 . Uani d ?
C(34) 0.3938(4) 0.2914(4) 0.2986(3) 0.065(2) 1.000 . Uani d ?
C(35) 0.5712(3) 0.0248(3) 0.3359(3) 0.045(1) 1.000 . Uani d ?
C(36) 0.6614(4) -0.0097(4) 0.3499(3) 0.056(2) 1.000 . Uani d ?
C(37) 0.6833(4) -0.0820(4) 0.4183(3) 0.062(2) 1.000 . Uani d ?
C(38) 0.6168(4) -0.1206(4) 0.4723(3) 0.062(2) 1.000 . Uani d ?
C(39) 0.5287(4) -0.0888(4) 0.4584(3) 0.066(2) 1.000 . Uani d ?
C(40) 0.5057(4) -0.0164(4) 0.3905(3) 0.056(2) 1.000 . Uani d ?
C(41) 0.7911(4) 0.3979(5) 0.1225(3) 0.082(2) 1.000 . Uani d ?
C(42) 0.8714(4) 0.3761(4) 0.1555(3) 0.053(2) 1.000 . Uani d ?
C(43) 0.9590(4) 0.3804(4) 0.1035(3) 0.060(2) 1.000 . Uani d ?
C(44) 1.0445(4) 0.3511(4) 0.1232(3) 0.055(2) 1.000 . Uani d ?
C(45) 1.1337(4) 0.3575(4) 0.0565(3) 0.075(2) 1.000 . Uani d ?
C(46) 1.1415(5) 0.1999(5) 0.4425(4) 0.103(3) 1.000 . Uani d ?
C(47) 1.0784(4) 0.2070(5) 0.3979(3) 0.065(2) 1.000 . Uani d ?
C(48) 1.0724(4) 0.1235(4) 0.4036(3) 0.073(2) 1.000 . Uani d ?
C(49) 1.0273(4) 0.1140(4) 0.3599(3) 0.064(2) 1.000 . Uani d ?
C(50) 1.0390(5) 0.0142(5) 0.3682(4) 0.098(3) 1.000 . Uani d ?
C(54) 0.7761(3) 0.2321(4) 0.4464(3) 0.059(2) 1.000 . Uani d ?
C(55) 0.7755(4) 0.1965(5) 0.3932(4) 0.078(2) 1.000 . Uani d ?
C(56) 0.7434(5) 0.1217(5) 0.4203(4) 0.090(3) 1.000 . Uani d ?
C(57) 0.7121(5) 0.0841(5) 0.4992(5) 0.097(3) 1.000 . Uani d ?
C(58) 0.7099(5) 0.1191(5) 0.5534(4) 0.101(3) 1.000 . Uani d ?
C(59) 0.7429(5) 0.1923(5) 0.5279(4) 0.087(2) 1.000 . Uani d ?
C(60) 0.7008(4) 0.4368(4) 0.4067(3) 0.061(2) 1.000 . Uani d ?
C(61) 0.6559(4) 0.4598(5) 0.3493(4) 0.079(2) 1.000 . Uani d ?
C(62) 0.5679(5) 0.5383(6) 0.3453(5) 0.101(3) 1.000 . Uani d ?
C(63) 0.5243(5) 0.5930(6) 0.3983(6) 0.109(3) 1.000 . Uani d ?
C(64) 0.5681(6) 0.5710(6) 0.4544(6) 0.108(3) 1.000 . Uani d ?
C(65) 0.6556(5) 0.4933(5) 0.4599(4) 0.088(3) 1.000 . Uani d ?
C(66) 0.8196(4) 0.5669(4) 0.2084(3) 0.053(2) 1.000 . Uani d ?
C(67) 0.7577(4) 0.6175(4) 0.1745(3) 0.062(2) 1.000 . Uani d ?
C(68) 0.6815(4) 0.6807(5) 0.1328(4) 0.098(2) 1.000 . Uani d ?
C(69) 1.0127(4) 0.5221(4) 0.1972(3) 0.053(2) 1.000 . Uani d ?
C(70) 1.1033(4) 0.4646(4) 0.2132(3) 0.067(2) 1.000 . Uani d ?
C(71) 1.1819(4) 0.4901(5) 0.1664(4) 0.084(2) 1.000 . Uani d ?
C(72) 1.1709(5) 0.5722(5) 0.1034(4) 0.081(2) 1.000 . Uani d ?
C(73) 1.0825(5) 0.6288(5) 0.0869(3) 0.076(2) 1.000 . Uani d ?
C(74) 1.0037(4) 0.6040(4) 0.1333(3) 0.062(2) 1.000 . Uani d ?
C(75) 0.8678(4) 0.5473(4) 0.3408(3) 0.052(2) 1.000 . Uani d ?
C(76) 0.9202(5) 0.5081(5) 0.3965(4) 0.096(3) 1.000 . Uani d ?
C(77) 0.8888(6) 0.5506(6) 0.4574(5) 0.116(3) 1.000 . Uani d ?
C(78) 0.8062(5) 0.6304(6) 0.4625(4) 0.088(3) 1.000 . Uani d ?
C(79) 0.7525(5) 0.6689(5) 0.4094(4) 0.081(2) 1.000 . Uani d ?
C(80) 0.7835(4) 0.6279(4) 0.3481(3) 0.064(2) 1.000 . Uani d ?
C(81) 0.6562(6) 0.2981(6) -0.1378(5) 0.102(3) 0.864 P Uani d ?
C(511) 0.847(1) 0.304(1) 0.4980(9) 0.061(4) 0.51(2) PPPPP Uiso d ?
C(512) 0.837(1) 0.342(1) 0.4902(9) 0.065(4) 0.492 P Uiso d ?
C(521) 0.876(1) 0.286(2) 0.5526(9) 0.082(5) 0.508 P Uiso d ?
C(522) 0.860(1) 0.340(2) 0.544(1) 0.092(6) 0.492 P Uiso d ?
C(531) 0.910(1) 0.268(2) 0.624(1) 0.109(7) 0.508 P Uiso d ?
C(532) 0.890(1) 0.338(2) 0.612(1) 0.119(8) 0.492 P Uiso d ?
H(1) 0.4281 0.4037 0.0693 0.080 1.000 . Uiso c ?
H(2) 0.9561 0.0942 0.0501 0.076 1.000 . Uiso c ?
H(3) 0.6765 0.0794 -0.0271 0.074 1.000 . Uiso c ?
H(4) 0.7445 0.0383 -0.1483 0.094 1.000 . Uiso c ?
H(5) 0.8770 -0.1052 -0.1615 0.096 1.000 . Uiso c ?
H(6) 0.9394 -0.2101 -0.0526 0.094 1.000 . Uiso c ?
H(7) 0.8723 -0.1737 0.0689 0.079 1.000 . Uiso c ?
H(8) 0.5554 0.0057 0.0764 0.081 1.000 . Uiso c ?
H(9) 0.4337 -0.0551 0.1286 0.104 1.000 . Uiso c ?
H(10) 0.4192 -0.1627 0.2552 0.112 1.000 . Uiso c ?
H(11) 0.5257 -0.2119 0.3292 0.099 1.000 . Uiso c ?
H(12) 0.6500 -0.1559 0.2764 0.073 1.000 . Uiso c ?
H(13) 0.6187 0.2049 0.3021 0.086 1.000 . Uiso c ?
H(14) 0.5573 0.3302 0.3590 0.114 1.000 . Uiso c ?
H(15) 0.3968 0.4356 0.3717 0.118 1.000 . Uiso c ?
H(16) 0.2937 0.4108 0.3358 0.104 1.000 . Uiso c ?
H(17) 0.3507 0.2819 0.2837 0.078 1.000 . Uiso c ?
H(18) 0.7081 0.0165 0.3123 0.067 1.000 . Uiso c ?
H(19) 0.7448 -0.1050 0.4279 0.074 1.000 . Uiso c ?
H(20) 0.6318 -0.1696 0.5197 0.074 1.000 . Uiso c ?
H(21) 0.4832 -0.1168 0.4957 0.079 1.000 . Uiso c ?
H(22) 0.4443 0.0053 0.3812 0.067 1.000 . Uiso c ?
H(23) 0.9608 0.4063 0.0481 0.072 1.000 . Uiso c ?
H(24) 1.1020 0.0664 0.4411 0.088 1.000 . Uiso c ?
H(25) 0.7971 0.2230 0.3374 0.093 1.000 . Uiso c ?
H(26) 0.7437 0.0971 0.3828 0.108 1.000 . Uiso c ?
H(27) 0.6913 0.0325 0.5171 0.117 1.000 . Uiso c ?
H(28) 0.6857 0.0934 0.6089 0.121 1.000 . Uiso c ?
H(29) 0.7430 0.2155 0.5661 0.104 1.000 . Uiso c ?
H(30) 0.6851 0.4221 0.3125 0.094 1.000 . Uiso c ?
H(31) 0.5376 0.5543 0.3052 0.121 1.000 . Uiso c ?
H(32) 0.4636 0.6459 0.3955 0.130 1.000 . Uiso c ?
H(33) 0.5385 0.6095 0.4906 0.130 1.000 . Uiso c ?
H(34) 0.6849 0.4783 0.5003 0.106 1.000 . Uiso c ?
H(35) 1.1112 0.4075 0.2565 0.081 1.000 . Uiso c ?
H(36) 1.2436 0.4509 0.1779 0.101 1.000 . Uiso c ?
H(37) 1.2250 0.5896 0.0712 0.097 1.000 . Uiso c ?
H(38) 1.0752 0.6856 0.0433 0.091 1.000 . Uiso c ?
H(39) 0.9424 0.6437 0.1212 0.075 1.000 . Uiso c ?
H(40) 0.9781 0.4516 0.3933 0.115 1.000 . Uiso c ?
H(41) 0.9256 0.5235 0.4955 0.139 1.000 . Uiso c ?
H(42) 0.7857 0.6597 0.5038 0.106 1.000 . Uiso c ?
H(43) 0.6936 0.7241 0.4142 0.097 1.000 . Uiso c ?
H(44) 0.7460 0.6558 0.3104 0.076 1.000 . Uiso c ?
H(45) 0.7009 0.2372 -0.1151 0.122 0.860 . Uiso d ?
H(46) 0.6073 0.3258 -0.0962 0.122 0.860 . Uiso d ?
H(47) 0.4274 0.3149 -0.0314 0.114 1.000 . Uiso c ?
H(48) 0.3523 0.3212 0.0507 0.114 1.000 . Uiso c ?
H(49) 0.4154 0.2218 0.0319 0.114 1.000 . Uiso c ?
H(50) 0.4763 0.4930 0.0936 0.110 1.000 . Uiso c ?
H(51) 0.5232 0.4382 0.1655 0.110 1.000 . Uiso c ?
H(52) 0.5869 0.4616 0.0791 0.110 1.000 . Uiso c ?
H(53) 0.8909 0.0274 0.2518 0.103 1.000 . Uiso c ?
H(54) 0.9743 0.0436 0.1774 0.103 1.000 . Uiso c ?
H(55) 0.8954 0.1291 0.2128 0.103 1.000 . Uiso c ?
H(56) 0.8815 0.2131 -0.1088 0.089 1.000 . Uiso c ?
H(57) 0.9696 0.1255 -0.0796 0.089 1.000 . Uiso c ?
H(58) 0.8969 0.1090 -0.1001 0.089 1.000 . Uiso c ?
H(59) 0.7302 0.4259 0.1568 0.099 1.000 . Uiso c ?
H(60) 0.7957 0.3397 0.1193 0.099 1.000 . Uiso c ?
H(61) 0.7966 0.4418 0.0706 0.099 1.000 . Uiso c ?
H(62) 1.1545 0.3991 0.0614 0.090 1.000 . Uiso c ?
H(63) 1.1185 0.3824 0.0063 0.090 1.000 . Uiso c ?
H(64) 1.1840 0.2948 0.0598 0.090 1.000 . Uiso c ?
H(65) 1.1168 0.2591 0.4550 0.124 1.000 . Uiso c ?
H(66) 1.2061 0.1872 0.4099 0.124 1.000 . Uiso c ?
H(67) 1.1410 0.1489 0.4906 0.124 1.000 . Uiso c ?
H(68) 1.0668 0.0023 0.3170 0.118 1.000 . Uiso c ?
H(69) 0.9773 0.0096 0.3903 0.118 1.000 . Uiso c ?
H(70) 1.0803 -0.0323 0.4026 0.118 1.000 . Uiso c ?
H(71) 0.9825 -0.2027 0.2421 0.100 1.000 . Uiso c ?
H(72) 0.9021 -0.2157 0.3203 0.100 1.000 . Uiso c ?
H(73) 0.9477 -0.2855 0.2673 0.100 1.000 . Uiso c ?
H(74) 0.2284 0.1959 0.2267 0.111 1.000 . Uiso c ?
H(75) 0.2590 0.0853 0.2658 0.111 1.000 . Uiso c ?
H(76) 0.2941 0.1248 0.1739 0.111 1.000 . Uiso c ?
H(80) 0.6200 0.6899 0.1705 0.117 1.000 . Uiso c ?
H(81) 0.6871 0.6522 0.0958 0.117 1.000 . Uiso c ?
H(82) 0.6874 0.7414 0.1049 0.117 1.000 . Uiso c ?

loop_
_atom_site_aniso_label
_atom_site_aniso_U_11
_atom_site_aniso_U_22
_atom_site_aniso_U_33
_atom_site_aniso_U_12
_atom_site_aniso_U_13
_atom_site_aniso_U_23
Ru(1) 0.0344(2) 0.0471(3) 0.0388(2) -0.0163(2) -0.0105(2) -0.0086(2)
Ru(2) 0.0396(2) 0.0557(3) 0.0425(2) -0.0162(2) -0.0131(2) -0.0136(2)
Cl(1) 0.196(3) 0.155(2) 0.175(3) -0.098(2) -0.046(2) -0.012(2)
Cl(21) 0.212(4) 0.222(4) 0.224(4) -0.098(3) -0.120(3) -0.054(3)
P(1) 0.0384(7) 0.0492(8) 0.0457(8) -0.0166(6) -0.0114(6) -0.0122(6)
P(2) 0.0375(7) 0.0531(8) 0.0405(7) -0.0175(6) -0.0101(6) -0.0119(6)
P(3) 0.0491(8) 0.081(1) 0.0449(8) -0.0269(8) -0.0112(7) -0.0153(8)
P(4) 0.0408(7) 0.0574(9) 0.0499(8) -0.0138(7) -0.0145(6) -0.0187(7)
O(1) 0.044(2) 0.071(3) 0.047(2) -0.022(2) -0.017(2) -0.010(2)
O(2) 0.051(2) 0.049(2) 0.062(2) -0.017(2) -0.014(2) -0.011(2)
O(3) 0.043(2) 0.059(2) 0.051(2) -0.024(2) -0.016(2) -0.008(2)
O(4) 0.045(2) 0.061(2) 0.042(2) -0.025(2) -0.008(2) -0.007(2)
O(5) 0.051(2) 0.069(2) 0.049(2) -0.024(2) -0.019(2) -0.017(2)
O(6) 0.040(2) 0.060(2) 0.051(2) -0.013(2) -0.010(2) -0.016(2)
O(7) 0.050(2) 0.072(3) 0.058(2) -0.021(2) -0.023(2) -0.014(2)
O(8) 0.065(2) 0.056(2) 0.062(2) -0.023(2) -0.023(2) -0.009(2)
C(1) 0.068(4) 0.120(6) 0.086(5) -0.026(4) -0.046(4) -0.005(4)
C(2) 0.043(3) 0.077(4) 0.041(3) -0.018(3) -0.016(2) 0.002(3)
C(3) 0.054(3) 0.054(4) 0.058(4) -0.004(3) -0.018(3) -0.002(3)
C(4) 0.067(4) 0.049(4) 0.046(3) -0.020(3) -0.006(3) -0.005(3)
C(5) 0.109(6) 0.056(4) 0.090(5) -0.023(4) -0.023(4) -0.014(4)
C(6) 0.063(4) 0.142(6) 0.075(4) -0.054(4) -0.022(3) -0.026(4)
C(7) 0.043(3) 0.066(4) 0.060(3) -0.027(3) -0.016(3) -0.008(3)
C(8) 0.037(3) 0.082(4) 0.062(4) -0.027(3) -0.006(3) -0.013(3)
C(9) 0.052(3) 0.052(3) 0.051(3) -0.026(3) -0.001(3) -0.011(3)
C(10) 0.056(4) 0.095(5) 0.060(4) -0.034(3) 0.001(3) -0.019(3)
C(11) 0.047(3) 0.050(3) 0.053(3) -0.016(3) -0.013(3) -0.012(3)
C(12) 0.046(3) 0.060(4) 0.050(3) -0.021(3) -0.010(3) -0.008(3)
C(13) 0.063(4) 0.098(5) 0.067(4) -0.031(4) -0.030(3) 0.011(4)
C(14) 0.043(3) 0.055(3) 0.053(3) -0.021(3) -0.010(2) -0.021(3)
C(15) 0.056(3) 0.076(4) 0.059(4) -0.023(3) -0.013(3) -0.028(3)
C(16) 0.080(5) 0.119(6) 0.059(4) -0.054(4) -0.014(3) -0.029(4)
C(17) 0.067(4) 0.126(6) 0.074(5) -0.050(4) 0.009(4) -0.061(5)
C(18) 0.064(4) 0.086(5) 0.096(5) -0.021(4) -0.011(4) -0.053(4)
C(19) 0.053(3) 0.071(4) 0.077(4) -0.021(3) -0.013(3) -0.031(3)
C(20) 0.044(3) 0.055(3) 0.056(3) -0.022(3) -0.004(2) -0.021(3)
C(21) 0.057(4) 0.076(4) 0.077(4) -0.031(3) -0.018(3) -0.020(3)
C(22) 0.062(4) 0.106(6) 0.121(6) -0.036(4) -0.022(4) -0.051(5)
C(23) 0.076(5) 0.110(6) 0.115(6) -0.061(5) 0.022(4) -0.062(5)
C(24) 0.093(5) 0.083(5) 0.082(5) -0.056(4) -0.002(4) -0.025(4)
C(25) 0.064(4) 0.060(4) 0.063(4) -0.030(3) -0.008(3) -0.021(3)
C(26) 0.041(3) 0.067(4) 0.045(3) -0.021(3) -0.005(2) -0.015(3)
C(27) 0.045(3) 0.080(4) 0.056(3) -0.028(3) -0.009(3) -0.015(3)
C(28) 0.054(4) 0.127(6) 0.105(5) -0.039(4) -0.025(4) -0.029(5)
C(29) 0.057(3) 0.051(3) 0.032(3) -0.016(3) -0.009(2) -0.008(2)
C(30) 0.069(4) 0.071(4) 0.082(4) -0.014(3) -0.029(3) -0.035(3)
C(31) 0.130(7) 0.087(5) 0.097(5) -0.039(5) -0.044(5) -0.039(4)
C(32) 0.127(7) 0.072(5) 0.079(5) -0.014(5) -0.018(5) -0.043(4)
C(33) 0.080(5) 0.065(5) 0.072(5) -0.005(4) -0.004(4) -0.024(4)
C(34) 0.060(4) 0.054(4) 0.058(4) -0.011(3) -0.006(3) -0.015(3)
C(35) 0.049(3) 0.045(3) 0.041(3) -0.017(2) -0.009(2) -0.015(2)
C(36) 0.058(3) 0.062(4) 0.050(3) -0.025(3) -0.018(3) -0.011(3)
C(37) 0.068(4) 0.064(4) 0.052(3) -0.017(3) -0.027(3) -0.012(3)
C(38) 0.083(4) 0.047(3) 0.038(3) -0.011(3) -0.019(3) -0.011(2)
C(39) 0.071(4) 0.064(4) 0.050(3) -0.029(3) -0.001(3) -0.013(3)
C(40) 0.053(3) 0.061(4) 0.051(3) -0.023(3) -0.012(3) -0.012(3)
C(41) 0.071(4) 0.122(6) 0.066(4) -0.029(4) -0.029(3) -0.034(4)
C(42) 0.050(3) 0.058(3) 0.057(3) -0.011(3) -0.020(3) -0.026(3)
C(43) 0.055(3) 0.074(4) 0.044(3) -0.015(3) -0.014(3) -0.019(3)
C(44) 0.053(3) 0.051(3) 0.056(3) -0.016(3) -0.005(3) -0.024(3)
C(45) 0.062(4) 0.092(5) 0.057(4) -0.030(3) 0.000(3) -0.023(3)
C(46) 0.107(6) 0.105(6) 0.113(6) -0.022(5) -0.079(5) -0.016(4)
C(47) 0.054(3) 0.076(4) 0.058(4) -0.017(3) -0.026(3) -0.011(3)
C(48) 0.072(4) 0.068(4) 0.064(4) -0.022(3) -0.030(3) 0.002(3)
C(49) 0.058(4) 0.058(4) 0.061(4) -0.024(3) -0.012(3) -0.004(3)
C(50) 0.116(6) 0.072(5) 0.106(6) -0.041(4) -0.051(5) 0.003(4)
C(54) 0.041(3) 0.062(4) 0.055(3) -0.014(3) -0.013(3) -0.004(3)
C(55) 0.081(4) 0.090(5) 0.068(4) -0.054(4) -0.028(3) 0.008(4)
C(56) 0.076(5) 0.096(5) 0.107(6) -0.050(4) -0.034(4) -0.004(4)
C(57) 0.055(4) 0.074(5) 0.116(7) -0.025(4) -0.006(4) 0.002(5)
C(58) 0.097(6) 0.077(5) 0.067(5) -0.033(4) 0.012(4) 0.004(4)
C(59) 0.078(4) 0.072(5) 0.065(4) -0.016(4) -0.004(3) -0.007(4)
C(60) 0.050(3) 0.066(4) 0.058(4) -0.030(3) 0.003(3) -0.014(3)
C(61) 0.056(4) 0.088(5) 0.081(5) -0.023(4) -0.013(3) -0.022(4)
C(62) 0.046(4) 0.097(6) 0.110(6) -0.020(4) -0.011(4) -0.002(5)
C(63) 0.056(5) 0.070(5) 0.138(8) -0.021(4) 0.012(5) -0.013(5)
C(64) 0.081(6) 0.070(5) 0.149(8) -0.034(5) 0.021(5) -0.051(6)
C(65) 0.083(5) 0.089(5) 0.099(5) -0.048(4) 0.004(4) -0.038(4)
C(66) 0.048(3) 0.056(3) 0.053(3) -0.014(3) -0.013(3) -0.021(3)
C(67) 0.052(3) 0.069(4) 0.060(4) -0.005(3) -0.018(3) -0.031(3)
C(68) 0.066(4) 0.123(6) 0.083(5) 0.005(4) -0.041(4) -0.037(4)
C(69) 0.048(3) 0.062(4) 0.053(3) -0.019(3) -0.010(3) -0.025(3)
C(70) 0.057(4) 0.072(4) 0.074(4) -0.029(3) -0.022(3) -0.011(3)
C(71) 0.054(4) 0.107(6) 0.101(5) -0.039(4) -0.021(4) -0.025(4)
C(72) 0.073(4) 0.114(6) 0.077(5) -0.062(4) -0.005(4) -0.026(4)
C(73) 0.089(5) 0.084(5) 0.062(4) -0.052(4) -0.013(4) -0.009(3)
C(74) 0.069(4) 0.064(4) 0.055(3) -0.026(3) -0.019(3) -0.013(3)
C(75) 0.053(3) 0.064(4) 0.049(3) -0.024(3) -0.011(3) -0.023(3)
C(76) 0.084(5) 0.119(6) 0.093(5) -0.004(4) -0.042(4) -0.059(5)
C(77) 0.107(6) 0.163(8) 0.106(6) -0.022(6) -0.051(5) -0.076(6)
C(78) 0.097(6) 0.109(6) 0.076(5) -0.046(5) -0.005(4) -0.049(4)
C(79) 0.089(5) 0.082(5) 0.079(5) -0.030(4) -0.013(4) -0.039(4)
C(80) 0.069(4) 0.061(4) 0.061(4) -0.019(3) -0.012(3) -0.028(3)
C(81) 0.130(7) 0.102(7) 0.095(6) -0.072(6) -0.044(6) 0.003(5)

loop_
_atom_type_symbol
_atom_type_oxidation_number
_atom_type_number_in_cell
_atom_type_scat_dispersion_real
_atom_type_scat_dispersion_imag
_atom_type_scat_source
C 0 162 0.002 0.002
;International Tables for Crystallography
(1992, Vol. C, Tables 4.2.6.8 and 6.1.1.1)
;
H 0 164 0.000 0.000
;International Tables for Crystallography
(1992, Vol. C, Table 6.1.1.2)
;
Cl 0 4 0.132 0.159
;International Tables for Crystallography
(1992, Vol. C, Tables 4.2.6.8 and 6.1.1.1)
;
O 0 16 0.008 0.006
;International Tables for Crystallography
(1992, Vol. C, Tables 4.2.6.8 and 6.1.1.1)
;
P 0 8 0.090 0.095
;International Tables for Crystallography
(1992, Vol. C, Tables 4.2.6.8 and 6.1.1.1)
;
Ru 0 4 -1.420 0.836
;International Tables for Crystallography
(1992, Vol. C, Tables 4.2.6.8 and 6.1.1.1)
;

loop_
_geom_angle_atom_site_label_1
_geom_angle_atom_site_label_2
_geom_angle_atom_site_label_3
_geom_angle
_geom_angle_site_symmetry_1
_geom_angle_site_symmetry_2
_geom_angle_site_symmetry_3
_geom_angle_publ_flag
P(1) Ru(1) P(2) 94.20(5) . . . yes
P(1) Ru(1) O(1) 91.3(1) . . . yes
P(1) Ru(1) O(2) 174.3(1) . . . yes
P(1) Ru(1) O(3) 93.5(1) . . . yes
P(1) Ru(1) O(4) 90.1(1) . . . yes
P(2) Ru(1) O(1) 89.91(9) . . . yes
P(2) Ru(1) O(2) 91.0(1) . . . yes
P(2) Ru(1) O(3) 92.82(9) . . . yes
P(2) Ru(1) O(4) 174.2(1) . . . yes
O(1) Ru(1) O(2) 91.2(1) . . . yes
O(1) Ru(1) O(3) 174.3(1) . . . yes
O(1) Ru(1) O(4) 86.0(1) . . . yes
O(2) Ru(1) O(3) 83.8(1) . . . yes
O(2) Ru(1) O(4) 85.0(1) . . . yes
O(3) Ru(1) O(4) 90.9(1) . . . yes
P(3) Ru(2) P(4) 94.30(5) . . . yes
P(3) Ru(2) O(5) 90.6(1) . . . yes
P(3) Ru(2) O(6) 176.8(1) . . . yes
P(3) Ru(2) O(7) 92.0(1) . . . yes
P(3) Ru(2) O(8) 92.6(1) . . . yes
P(4) Ru(2) O(5) 92.4(1) . . . yes
P(4) Ru(2) O(6) 88.8(1) . . . yes
P(4) Ru(2) O(7) 91.8(1) . . . yes
P(4) Ru(2) O(8) 172.8(1) . . . yes
O(5) Ru(2) O(6) 90.0(1) . . . yes
O(5) Ru(2) O(7) 174.9(1) . . . yes
O(5) Ru(2) O(8) 85.5(1) . . . yes
O(6) Ru(2) O(7) 87.2(1) . . . yes
O(6) Ru(2) O(8) 84.3(1) . . . yes
O(7) Ru(2) O(8) 89.9(1) . . . yes
Cl(22) Cl(21) C(81) 81.2(8) . . . yes
Ru(1) P(1) C(11) 115.6(2) . . . yes
Ru(1) P(1) C(14) 116.5(2) . . . yes
Ru(1) P(1) C(20) 118.0(2) . . . yes
C(11) P(1) C(14) 100.9(2) . . . yes
C(11) P(1) C(20) 102.3(2) . . . yes
C(14) P(1) C(20) 100.8(2) . . . yes
Ru(1) P(2) C(26) 115.4(2) . . . yes
Ru(1) P(2) C(29) 114.4(2) . . . yes
Ru(1) P(2) C(35) 121.0(2) . . . yes
C(26) P(2) C(29) 100.8(2) . . . yes
C(26) P(2) C(35) 102.3(2) . . . yes
C(29) P(2) C(35) 100.0(2) . . . yes
Ru(2) P(3) C(54) 115.5(2) . . . yes
Ru(2) P(3) C(60) 118.7(2) . . . yes
Ru(2) P(3) C(511) 116.6(4) . . . yes
Ru(2) P(3) C(512) 115.4(5) . . . yes
C(54) P(3) C(60) 100.6(2) . . . yes
C(54) P(3) C(511) 93.5(6) . . . yes
C(54) P(3) C(512) 108.1(6) . . . yes
C(60) P(3) C(511) 108.1(6) . . . yes
C(60) P(3) C(512) 95.9(6) . . . yes
Ru(2) P(4) C(66) 115.8(2) . . . yes
Ru(2) P(4) C(69) 115.0(2) . . . yes
Ru(2) P(4) C(75) 120.6(2) . . . yes
C(66) P(4) C(69) 101.6(2) . . . yes
C(66) P(4) C(75) 100.7(2) . . . yes
C(69) P(4) C(75) 100.2(2) . . . yes
Ru(1) O(1) C(2) 122.0(4) . . . yes
Ru(1) O(2) C(4) 123.3(4) . . . yes
Ru(1) O(3) C(7) 124.2(3) . . . yes
Ru(1) O(4) C(9) 122.5(3) . . . yes
Ru(2) O(5) C(42) 124.3(3) . . . yes
Ru(2) O(6) C(44) 122.5(3) . . . yes
Ru(2) O(7) C(47) 123.5(4) . . . yes
Ru(2) O(8) C(49) 123.8(4) . . . yes
C(2) C(1) H(47) 109.5 . . . no
C(2) C(1) H(48) 109.5 . . . no
C(2) C(1) H(49) 109.5 . . . no
H(47) C(1) H(48) 109.5 . . . no
H(47) C(1) H(49) 109.5 . . . no
H(48) C(1) H(49) 109.5 . . . no
O(1) C(2) C(1) 113.5(6) . . . yes
O(1) C(2) C(3) 127.0(5) . . . yes
C(1) C(2) C(3) 119.5(6) . . . yes
C(2) C(3) C(4) 127.8(5) . . . yes
C(2) C(3) H(1) 116.1 . . . no
C(4) C(3) H(1) 116.1 . . . no
O(2) C(4) C(3) 126.0(5) . . . yes
O(2) C(4) C(5) 115.8(6) . . . yes
C(3) C(4) C(5) 118.2(6) . . . yes
C(4) C(5) H(50) 109.5 . . . no
C(4) C(5) H(51) 109.5 . . . no
C(4) C(5) H(52) 109.5 . . . no
H(50) C(5) H(51) 109.5 . . . no
H(50) C(5) H(52) 109.5 . . . no
H(51) C(5) H(52) 109.5 . . . no
C(7) C(6) H(53) 109.5 . . . no
C(7) C(6) H(54) 109.5 . . . no
C(7) C(6) H(55) 109.5 . . . no
H(53) C(6) H(54) 109.5 . . . no
H(53) C(6) H(55) 109.5 . . . no
H(54) C(6) H(55) 109.5 . . . no
O(3) C(7) C(6) 113.9(5) . . . yes
O(3) C(7) C(8) 126.6(5) . . . yes
C(6) C(7) C(8) 119.5(5) . . . yes
C(7) C(8) C(9) 127.8(5) . . . yes
C(7) C(8) H(2) 116.1 . . . no
C(9) C(8) H(2) 116.1 . . . no
O(4) C(9) C(8) 126.9(5) . . . yes
O(4) C(9) C(10) 114.5(5) . . . yes
C(8) C(9) C(10) 118.5(5) . . . yes
C(9) C(10) H(56) 109.5 . . . no
C(9) C(10) H(57) 109.5 . . . no
C(9) C(10) H(58) 109.5 . . . no
H(56) C(10) H(57) 109.5 . . . no
H(56) C(10) H(58) 109.5 . . . no
H(57) C(10) H(58) 109.5 . . . no
P(1) C(11) C(12) 175.8(5) . . . yes
C(11) C(12) C(13) 178.8(6) . . . yes
C(12) C(13) H(71) 109.5 . . . no
C(12) C(13) H(72) 109.5 . . . no
C(12) C(13) H(73) 109.5 . . . no
H(71) C(13) H(72) 109.5 . . . no
H(71) C(13) H(73) 109.5 . . . no
H(72) C(13) H(73) 109.5 . . . no
P(1) C(14) C(15) 119.3(4) . . . yes
P(1) C(14) C(19) 121.9(4) . . . yes
C(15) C(14) C(19) 118.6(5) . . . yes
C(14) C(15) C(16) 119.2(5) . . . yes
C(14) C(15) H(3) 120.4 . . . no
C(16) C(15) H(3) 120.4 . . . no
C(15) C(16) C(17) 121.4(6) . . . yes
C(15) C(16) H(4) 119.3 . . . no
C(17) C(16) H(4) 119.3 . . . no
C(16) C(17) C(18) 118.9(6) . . . yes
C(16) C(17) H(5) 120.6 . . . no
C(18) C(17) H(5) 120.6 . . . no
C(17) C(18) C(19) 121.1(6) . . . yes
C(17) C(18) H(6) 119.5 . . . no
C(19) C(18) H(6) 119.5 . . . no
C(14) C(19) C(18) 120.9(6) . . . yes
C(14) C(19) H(7) 119.6 . . . no
C(18) C(19) H(7) 119.6 . . . no
P(1) C(20) C(21) 119.2(4) . . . yes
P(1) C(20) C(25) 122.2(4) . . . yes
C(21) C(20) C(25) 118.4(5) . . . yes
C(20) C(21) C(22) 120.1(6) . . . yes
C(20) C(21) H(8) 120.0 . . . no
C(22) C(21) H(8) 120.0 . . . no
C(21) C(22) C(23) 119.9(6) . . . yes
C(21) C(22) H(9) 120.1 . . . no
C(23) C(22) H(9) 120.1 . . . no
C(22) C(23) C(24) 120.5(6) . . . yes
C(22) C(23) H(10) 119.8 . . . no
C(24) C(23) H(10) 119.8 . . . no
C(23) C(24) C(25) 119.8(6) . . . yes
C(23) C(24) H(11) 120.1 . . . no
C(25) C(24) H(11) 120.1 . . . no
C(20) C(25) C(24) 121.3(6) . . . yes
C(20) C(25) H(12) 119.4 . . . no
C(24) C(25) H(12) 119.4 . . . no
P(2) C(26) C(27) 176.4(5) . . . yes
C(26) C(27) C(28) 178.9(6) . . . yes
C(27) C(28) H(74) 109.5 . . . no
C(27) C(28) H(75) 109.5 . . . no
C(27) C(28) H(76) 109.5 . . . no
H(74) C(28) H(75) 109.5 . . . no
H(74) C(28) H(76) 109.5 . . . no
H(75) C(28) H(76) 109.5 . . . no
P(2) C(29) C(30) 118.1(4) . . . yes
P(2) C(29) C(34) 123.4(4) . . . yes
C(30) C(29) C(34) 118.5(5) . . . yes
C(29) C(30) C(31) 120.0(6) . . . yes
C(29) C(30) H(13) 120.0 . . . no
C(31) C(30) H(13) 120.0 . . . no
C(30) C(31) C(32) 120.8(7) . . . yes
C(30) C(31) H(14) 119.6 . . . no
C(32) C(31) H(14) 119.6 . . . no
C(31) C(32) C(33) 119.8(7) . . . yes
C(31) C(32) H(15) 120.1 . . . no
C(33) C(32) H(15) 120.1 . . . no
C(32) C(33) C(34) 120.6(6) . . . yes
C(32) C(33) H(16) 119.7 . . . no
C(34) C(33) H(16) 119.7 . . . no
C(29) C(34) C(33) 120.2(6) . . . yes
C(29) C(34) H(17) 119.9 . . . no
C(33) C(34) H(17) 119.9 . . . no
P(2) C(35) C(36) 118.6(4) . . . yes
P(2) C(35) C(40) 122.6(4) . . . yes
C(36) C(35) C(40) 118.7(5) . . . yes
C(35) C(36) C(37) 120.2(5) . . . yes
C(35) C(36) H(18) 119.9 . . . no
C(37) C(36) H(18) 119.9 . . . no
C(36) C(37) C(38) 120.2(5) . . . yes
C(36) C(37) H(19) 119.9 . . . no
C(38) C(37) H(19) 119.9 . . . no
C(37) C(38) C(39) 120.2(5) . . . yes
C(37) C(38) H(20) 119.9 . . . no
C(39) C(38) H(20) 119.9 . . . no
C(38) C(39) C(40) 120.2(5) . . . yes
C(38) C(39) H(21) 119.9 . . . no
C(40) C(39) H(21) 119.9 . . . no
C(35) C(40) C(39) 120.5(5) . . . yes
C(35) C(40) H(22) 119.7 . . . no
C(39) C(40) H(22) 119.7 . . . no
C(42) C(41) H(59) 109.5 . . . no
C(42) C(41) H(60) 109.5 . . . no
C(42) C(41) H(61) 109.5 . . . no
H(59) C(41) H(60) 109.5 . . . no
H(59) C(41) H(61) 109.5 . . . no
H(60) C(41) H(61) 109.5 . . . no
O(5) C(42) C(41) 114.2(5) . . . yes
O(5) C(42) C(43) 126.2(5) . . . yes
C(41) C(42) C(43) 119.6(5) . . . yes
C(42) C(43) C(44) 127.4(5) . . . yes
C(42) C(43) H(23) 116.3 . . . no
C(44) C(43) H(23) 116.3 . . . no
O(6) C(44) C(43) 126.3(5) . . . yes
O(6) C(44) C(45) 115.0(5) . . . yes
C(43) C(44) C(45) 118.7(5) . . . yes
C(44) C(45) H(62) 109.5 . . . no
C(44) C(45) H(63) 109.5 . . . no
C(44) C(45) H(64) 109.5 . . . no
H(62) C(45) H(63) 109.5 . . . no
H(62) C(45) H(64) 109.5 . . . no
H(63) C(45) H(64) 109.5 . . . no
C(47) C(46) H(65) 109.5 . . . no
C(47) C(46) H(66) 109.5 . . . no
C(47) C(46) H(67) 109.5 . . . no
H(65) C(46) H(66) 109.5 . . . no
H(65) C(46) H(67) 109.5 . . . no
H(66) C(46) H(67) 109.5 . . . no
O(7) C(47) C(46) 113.4(6) . . . yes
O(7) C(47) C(48) 127.7(5) . . . yes
C(46) C(47) C(48) 118.9(6) . . . yes
C(47) C(48) C(49) 127.0(5) . . . yes
C(47) C(48) H(24) 116.5 . . . no
C(49) C(48) H(24) 116.5 . . . no
O(8) C(49) C(48) 126.0(6) . . . yes
O(8) C(49) C(50) 115.5(6) . . . yes
C(48) C(49) C(50) 118.5(5) . . . yes
C(49) C(50) H(68) 109.5 . . . no
C(49) C(50) H(69) 109.5 . . . no
C(49) C(50) H(70) 109.5 . . . no
H(68) C(50) H(69) 109.5 . . . no
H(68) C(50) H(70) 109.5 . . . no
H(69) C(50) H(70) 109.5 . . . no
P(3) C(54) C(55) 119.3(4) . . . yes
P(3) C(54) C(59) 122.4(5) . . . yes
C(55) C(54) C(59) 118.3(6) . . . yes
C(54) C(55) C(56) 120.5(6) . . . yes
C(54) C(55) H(25) 119.7 . . . no
C(56) C(55) H(25) 119.7 . . . no
C(55) C(56) C(57) 120.2(7) . . . yes
C(55) C(56) H(26) 119.9 . . . no
C(57) C(56) H(26) 119.9 . . . no
C(56) C(57) C(58) 120.7(7) . . . yes
C(56) C(57) H(27) 119.6 . . . no
C(58) C(57) H(27) 119.6 . . . no
C(57) C(58) C(59) 120.1(7) . . . yes
C(57) C(58) H(28) 120.0 . . . no
C(59) C(58) H(28) 120.0 . . . no
C(54) C(59) C(58) 120.2(7) . . . yes
C(54) C(59) H(29) 119.9 . . . no
C(58) C(59) H(29) 119.9 . . . no
P(3) C(60) C(61) 117.5(5) . . . yes
P(3) C(60) C(65) 124.1(5) . . . yes
C(61) C(60) C(65) 118.4(6) . . . yes
C(60) C(61) C(62) 119.9(7) . . . yes
C(60) C(61) H(30) 120.0 . . . no
C(62) C(61) H(30) 120.0 . . . no
C(61) C(62) C(63) 120.9(8) . . . yes
C(61) C(62) H(31) 119.5 . . . no
C(63) C(62) H(31) 119.5 . . . no
C(62) C(63) C(64) 119.4(8) . . . yes
C(62) C(63) H(32) 120.3 . . . no
C(64) C(63) H(32) 120.3 . . . no
C(63) C(64) C(65) 120.9(8) . . . yes
C(63) C(64) H(33) 119.5 . . . no
C(65) C(64) H(33) 119.5 . . . no
C(60) C(65) C(64) 120.4(7) . . . yes
C(60) C(65) H(34) 119.8 . . . no
C(64) C(65) H(34) 119.8 . . . no
P(4) C(66) C(67) 177.2(5) . . . yes
C(66) C(67) C(68) 179.4(7) . . . yes
C(67) C(68) H(80) 109.5 . . . no
C(67) C(68) H(81) 109.5 . . . no
C(67) C(68) H(82) 109.5 . . . no
H(80) C(68) H(81) 109.5 . . . no
H(80) C(68) H(82) 109.5 . . . no
H(81) C(68) H(82) 109.5 . . . no
P(4) C(69) C(70) 119.0(4) . . . yes
P(4) C(69) C(74) 122.4(4) . . . yes
C(70) C(69) C(74) 118.6(5) . . . yes
C(69) C(70) C(71) 120.4(5) . . . yes
C(69) C(70) H(35) 119.8 . . . no
C(71) C(70) H(35) 119.8 . . . no
C(70) C(71) C(72) 119.9(6) . . . yes
C(70) C(71) H(36) 120.0 . . . no
C(72) C(71) H(36) 120.0 . . . no
C(71) C(72) C(73) 120.2(6) . . . yes
C(71) C(72) H(37) 119.9 . . . no
C(73) C(72) H(37) 119.9 . . . no
C(72) C(73) C(74) 120.2(6) . . . yes
C(72) C(73) H(38) 119.9 . . . no
C(74) C(73) H(38) 119.9 . . . no
C(69) C(74) C(73) 120.7(5) . . . yes
C(69) C(74) H(39) 119.6 . . . no
C(73) C(74) H(39) 119.6 . . . no
P(4) C(75) C(76) 119.3(4) . . . yes
P(4) C(75) C(80) 122.3(4) . . . yes
C(76) C(75) C(80) 118.2(5) . . . yes
C(75) C(76) C(77) 120.2(6) . . . yes
C(75) C(76) H(40) 119.9 . . . no
C(77) C(76) H(40) 119.9 . . . no
C(76) C(77) C(78) 120.2(7) . . . yes
C(76) C(77) H(41) 119.9 . . . no
C(78) C(77) H(41) 119.9 . . . no
C(77) C(78) C(79) 120.5(6) . . . yes
C(77) C(78) H(42) 119.8 . . . no
C(79) C(78) H(42) 119.8 . . . no
C(78) C(79) C(80) 119.9(6) . . . yes
C(78) C(79) H(43) 120.1 . . . no
C(80) C(79) H(43) 120.1 . . . no
C(75) C(80) C(79) 121.0(6) . . . yes
C(75) C(80) H(44) 119.5 . . . no
C(79) C(80) H(44) 119.5 . . . no
Cl(1) C(81) Cl(21) 117.2(5) . . . yes
Cl(1) C(81) H(45) 107.5 . . . no
Cl(1) C(81) H(46) 107.5 . . . no
Cl(21) C(81) H(45) 107.5 . . . no
Cl(21) C(81) H(46) 107.5 . . . no
H(45) C(81) H(46) 109.5 . . . no
P(3) C(511) C(521) 173(1) . . . yes
P(3) C(512) C(522) 173(2) . . . yes

loop_
_geom_bond_atom_site_label_1
_geom_bond_atom_site_label_2
_geom_bond_distance
_geom_bond_site_symmetry_1
_geom_bond_site_symmetry_2
_geom_bond_publ_flag
Ru(1) P(1) 2.249(1) . . yes
Ru(1) P(2) 2.265(1) . . yes
Ru(1) O(1) 2.063(3) . . yes
Ru(1) O(2) 2.088(3) . . yes
Ru(1) O(3) 2.059(3) . . yes
Ru(1) O(4) 2.098(3) . . yes
Ru(2) P(3) 2.259(1) . . yes
Ru(2) P(4) 2.254(2) . . yes
Ru(2) O(5) 2.056(3) . . yes
Ru(2) O(6) 2.095(3) . . yes
Ru(2) O(7) 2.069(3) . . yes
Ru(2) O(8) 2.104(4) . . yes
Cl(1) C(81) 1.687(8) . . yes
Cl(21) Cl(22) 1.79(3) . . yes
Cl(21) C(81) 1.621(8) . . yes
P(1) C(11) 1.768(5) . . yes
P(1) C(14) 1.834(5) . . yes
P(1) C(20) 1.831(5) . . yes
P(2) C(26) 1.770(5) . . yes
P(2) C(29) 1.840(5) . . yes
P(2) C(35) 1.840(5) . . yes
P(3) C(54) 1.840(6) . . yes
P(3) C(60) 1.846(6) . . yes
P(3) C(511) 1.77(1) . . yes
P(3) C(512) 1.79(2) . . yes
P(4) C(66) 1.770(5) . . yes
P(4) C(69) 1.842(5) . . yes
P(4) C(75) 1.835(5) . . yes
O(1) C(2) 1.282(6) . . yes
O(2) C(4) 1.249(6) . . yes
O(3) C(7) 1.271(5) . . yes
O(4) C(9) 1.271(5) . . yes
O(5) C(42) 1.267(5) . . yes
O(6) C(44) 1.268(6) . . yes
O(7) C(47) 1.265(6) . . yes
O(8) C(49) 1.254(6) . . yes
C(1) C(2) 1.511(7) . . yes
C(1) H(47) 0.95 . . no
C(1) H(48) 0.95 . . no
C(1) H(49) 0.95 . . no
C(2) C(3) 1.390(8) . . yes
C(3) C(4) 1.398(8) . . yes
C(3) H(1) 0.95 . . no
C(4) C(5) 1.507(8) . . yes
C(5) H(50) 0.95 . . no
C(5) H(51) 0.95 . . no
C(5) H(52) 0.95 . . no
C(6) C(7) 1.510(7) . . yes
C(6) H(53) 0.95 . . no
C(6) H(54) 0.95 . . no
C(6) H(55) 0.95 . . no
C(7) C(8) 1.382(7) . . yes
C(8) C(9) 1.387(7) . . yes
C(8) H(2) 0.95 . . no
C(9) C(10) 1.514(7) . . yes
C(10) H(56) 0.95 . . no
C(10) H(57) 0.95 . . no
C(10) H(58) 0.95 . . no
C(11) C(12) 1.183(6) . . yes
C(12) C(13) 1.458(7) . . yes
C(13) H(71) 0.95 . . no
C(13) H(72) 0.95 . . no
C(13) H(73) 0.95 . . no
C(14) C(15) 1.386(7) . . yes
C(14) C(19) 1.381(7) . . yes
C(15) C(16) 1.394(7) . . yes
C(15) H(3) 0.95 . . no
C(16) C(17) 1.372(8) . . yes
C(16) H(4) 0.95 . . no
C(17) C(18) 1.354(8) . . yes
C(17) H(5) 0.95 . . no
C(18) C(19) 1.375(7) . . yes
C(18) H(6) 0.95 . . no
C(19) H(7) 0.95 . . no
C(20) C(21) 1.387(7) . . yes
C(20) C(25) 1.373(7) . . yes
C(21) C(22) 1.387(8) . . yes
C(21) H(8) 0.95 . . no
C(22) C(23) 1.372(9) . . yes
C(22) H(9) 0.95 . . no
C(23) C(24) 1.355(9) . . yes
C(23) H(10) 0.95 . . no
C(24) C(25) 1.379(7) . . yes
C(24) H(11) 0.95 . . no
C(25) H(12) 0.95 . . no
C(26) C(27) 1.180(6) . . yes
C(27) C(28) 1.470(7) . . yes
C(28) H(74) 0.95 . . no
C(28) H(75) 0.95 . . no
C(28) H(76) 0.95 . . no
C(29) C(30) 1.386(7) . . yes
C(29) C(34) 1.385(7) . . yes
C(30) C(31) 1.376(8) . . yes
C(30) H(13) 0.95 . . no
C(31) C(32) 1.362(9) . . yes
C(31) H(14) 0.95 . . no
C(32) C(33) 1.354(9) . . yes
C(32) H(15) 0.95 . . no
C(33) C(34) 1.383(8) . . yes
C(33) H(16) 0.95 . . no
C(34) H(17) 0.95 . . no
C(35) C(36) 1.391(6) . . yes
C(35) C(40) 1.379(6) . . yes
C(36) C(37) 1.381(7) . . yes
C(36) H(18) 0.95 . . no
C(37) C(38) 1.365(7) . . yes
C(37) H(19) 0.95 . . no
C(38) C(39) 1.366(7) . . yes
C(38) H(20) 0.95 . . no
C(39) C(40) 1.379(7) . . yes
C(39) H(21) 0.95 . . no
C(40) H(22) 0.95 . . no
C(41) C(42) 1.501(7) . . yes
C(41) H(59) 0.95 . . no
C(41) H(60) 0.95 . . no
C(41) H(61) 0.95 . . no
C(42) C(43) 1.388(7) . . yes
C(43) C(44) 1.390(7) . . yes
C(43) H(23) 0.95 . . no
C(44) C(45) 1.510(7) . . yes
C(45) H(62) 0.95 . . no
C(45) H(63) 0.95 . . no
C(45) H(64) 0.95 . . no
C(46) C(47) 1.515(7) . . yes
C(46) H(65) 0.95 . . no
C(46) H(66) 0.95 . . no
C(46) H(67) 0.95 . . no
C(47) C(48) 1.383(8) . . yes
C(48) C(49) 1.402(8) . . yes
C(48) H(24) 0.95 . . no
C(49) C(50) 1.504(8) . . yes
C(50) H(68) 0.95 . . no
C(50) H(69) 0.95 . . no
C(50) H(70) 0.95 . . no
C(54) C(55) 1.365(8) . . yes
C(54) C(59) 1.394(7) . . yes
C(55) C(56) 1.395(8) . . yes
C(55) H(25) 0.95 . . no
C(56) C(57) 1.344(9) . . yes
C(56) H(26) 0.95 . . no
C(57) C(58) 1.35(1) . . yes
C(57) H(27) 0.95 . . no
C(58) C(59) 1.385(9) . . yes
C(58) H(28) 0.95 . . no
C(59) H(29) 0.95 . . no
C(60) C(61) 1.377(8) . . yes
C(60) C(65) 1.391(8) . . yes
C(61) C(62) 1.390(8) . . yes
C(61) H(30) 0.95 . . no
C(62) C(63) 1.37(1) . . yes
C(62) H(31) 0.95 . . no
C(63) C(64) 1.35(1) . . yes
C(63) H(32) 0.95 . . no
C(64) C(65) 1.383(9) . . yes
C(64) H(33) 0.95 . . no
C(65) H(34) 0.95 . . no
C(66) C(67) 1.177(6) . . yes
C(67) C(68) 1.450(7) . . yes
C(68) H(80) 0.95 . . no
C(68) H(81) 0.95 . . no
C(68) H(82) 0.95 . . no
C(69) C(70) 1.388(7) . . yes
C(69) C(74) 1.379(7) . . yes
C(70) C(71) 1.381(7) . . yes
C(70) H(35) 0.95 . . no
C(71) C(72) 1.372(8) . . yes
C(71) H(36) 0.95 . . no
C(72) C(73) 1.362(8) . . yes
C(72) H(37) 0.95 . . no
C(73) C(74) 1.377(7) . . yes
C(73) H(38) 0.95 . . no
C(74) H(39) 0.95 . . no
C(75) C(76) 1.374(7) . . yes
C(75) C(80) 1.375(7) . . yes
C(76) C(77) 1.390(8) . . yes
C(76) H(40) 0.95 . . no
C(77) C(78) 1.351(9) . . yes
C(77) H(41) 0.95 . . no
C(78) C(79) 1.351(8) . . yes
C(78) H(42) 0.95 . . no
C(79) C(80) 1.382(7) . . yes
C(79) H(43) 0.95 . . no
C(80) H(44) 0.95 . . no
C(81) H(45) 0.95 . . no
C(81) H(46) 0.95 . . no
C(511) C(521) 1.18(2) . . yes
C(512) C(522) 1.20(2) . . yes
C(521) C(531) 1.53(2) . . yes
C(522) C(532) 1.53(2) . . yes

loop_
_geom_contact_atom_site_label_1
_geom_contact_atom_site_label_2
_geom_contact_distance
_geom_contact_site_symmetry_1
_geom_contact_site_symmetry_2
_geom_contact_publ_flag
Cl(1) C(72) 3.559(7) . 2_765 no
Cl(22) C(531) 3.16(3) . 1_554 no
Cl(22) C(532) 3.49(3) . 1_554 no
O(4) C(81) 3.311(8) . . no
O(6) C(28) 3.493(7) . 1_655 no
C(38) C(40) 3.482(7) . 2_656 no
C(38) C(79) 3.486(8) . 1_545 no
C(38) C(39) 3.535(7) . 2_656 no
C(39) C(39) 3.45(1) . 2_656 no
C(63) C(64) 3.418(9) . 2_666 no
C(63) C(65) 3.519(9) . 2_666 no
C(64) C(64) 3.47(1) . 2_666 no
Cl(1) Cl(22) 2.66(2) . . no
Cl(1) Cl(21) 2.824(4) . . no
Cl(21) Cl(22) 1.79(3) . . no

loop_
_geom_torsion_atom_site_label_1
_geom_torsion_atom_site_label_2
_geom_torsion_atom_site_label_3
_geom_torsion_atom_site_label_4
_geom_torsion_site_symmetry_1
_geom_torsion_site_symmetry_2
_geom_torsion_site_symmetry_3
_geom_torsion_site_symmetry_4
_geom_torsion
_geom_torsion_publ_flag
Ru(1) P(1) C(14) C(15) . . . . -42.0(5) no
Ru(1) P(1) C(14) C(19) . . . . 141.3(4) no
Ru(1) P(1) C(20) C(21) . . . . 71.9(5) no
Ru(1) P(1) C(20) C(25) . . . . -104.6(4) no
Ru(1) P(2) C(29) C(30) . . . . -62.2(5) no
Ru(1) P(2) C(29) C(34) . . . . 115.7(4) no
Ru(1) P(2) C(35) C(36) . . . . 37.6(5) no
Ru(1) P(2) C(35) C(40) . . . . -144.4(4) no
Ru(1) O(1) C(2) C(1) . . . . -170.4(3) no
Ru(1) O(1) C(2) C(3) . . . . 9.0(7) no
Ru(1) O(2) C(4) C(3) . . . . -8.0(8) no
Ru(1) O(2) C(4) C(5) . . . . 171.7(3) no
Ru(1) O(3) C(7) C(6) . . . . -179.9(4) no
Ru(1) O(3) C(7) C(8) . . . . 0.3(8) no
Ru(1) O(4) C(9) C(8) . . . . -9.2(8) no
Ru(1) O(4) C(9) C(10) . . . . 170.9(3) no
Ru(2) P(3) C(54) C(55) . . . . -35.4(5) no
Ru(2) P(3) C(54) C(59) . . . . 146.0(4) no
Ru(2) P(3) C(60) C(61) . . . . 55.7(5) no
Ru(2) P(3) C(60) C(65) . . . . -124.7(5) no
Ru(2) P(4) C(69) C(70) . . . . -43.7(5) no
Ru(2) P(4) C(69) C(74) . . . . 137.3(4) no
Ru(2) P(4) C(75) C(76) . . . . 52.3(6) no
Ru(2) P(4) C(75) C(80) . . . . -124.5(4) no
Ru(2) O(5) C(42) C(41) . . . . -175.8(4) no
Ru(2) O(5) C(42) C(43) . . . . 4.7(8) no
Ru(2) O(6) C(44) C(43) . . . . -14.0(7) no
Ru(2) O(6) C(44) C(45) . . . . 166.5(3) no
Ru(2) O(7) C(47) C(46) . . . . -175.7(4) no
Ru(2) O(7) C(47) C(48) . . . . 5.7(8) no
Ru(2) O(8) C(49) C(48) . . . . -8.7(8) no
Ru(2) O(8) C(49) C(50) . . . . 173.8(4) no
Cl(1) C(81) Cl(21) Cl(22) . . . . 58.0(9) no
P(1) Ru(1) P(2) C(26) . . . . -75.4(2) no
P(1) Ru(1) P(2) C(29) . . . . 168.3(2) no
P(1) Ru(1) P(2) C(35) . . . . 48.7(2) no
P(1) Ru(1) O(1) C(2) . . . . 169.6(4) no
P(1) Ru(1) O(3) C(7) . . . . 83.6(4) no
P(1) Ru(1) O(4) C(9) . . . . -82.9(4) no
P(1) C(14) C(15) C(16) . . . . -175.4(4) no
P(1) C(14) C(19) C(18) . . . . 176.0(4) no
P(1) C(20) C(21) C(22) . . . . -177.1(5) no
P(1) C(20) C(25) C(24) . . . . 175.9(5) no
P(2) Ru(1) P(1) C(11) . . . . -85.5(2) no
P(2) Ru(1) P(1) C(14) . . . . 156.2(2) no
P(2) Ru(1) P(1) C(20) . . . . 35.9(2) no
P(2) Ru(1) O(1) C(2) . . . . 75.4(4) no
P(2) Ru(1) O(2) C(4) . . . . -74.5(4) no
P(2) Ru(1) O(3) C(7) . . . . 178.0(4) no
P(2) C(29) C(30) C(31) . . . . -179.5(5) no
P(2) C(29) C(34) C(33) . . . . -178.9(4) no
P(2) C(35) C(36) C(37) . . . . 176.4(4) no
P(2) C(35) C(40) C(39) . . . . -176.6(4) no
P(3) Ru(2) P(4) C(66) . . . . -85.2(2) no
P(3) Ru(2) P(4) C(69) . . . . 156.7(2) no
P(3) Ru(2) P(4) C(75) . . . . 36.5(2) no
P(3) Ru(2) O(5) C(42) . . . . 168.7(4) no
P(3) Ru(2) O(7) C(47) . . . . 79.9(4) no
P(3) Ru(2) O(8) C(49) . . . . -77.8(4) no
P(3) C(54) C(55) C(56) . . . . -179.3(5) no
P(3) C(54) C(59) C(58) . . . . 178.2(5) no
P(3) C(60) C(61) C(62) . . . . -179.9(5) no
P(3) C(60) C(65) C(64) . . . . 179.8(5) no
P(4) Ru(2) P(3) C(54) . . . . 159.3(2) no
P(4) Ru(2) P(3) C(60) . . . . 39.7(2) no
P(4) Ru(2) P(3) C(511) . . . . -92.4(7) no
P(4) Ru(2) P(3) C(512) . . . . -73.3(7) no
P(4) Ru(2) O(5) C(42) . . . . 74.4(4) no
P(4) Ru(2) O(6) C(44) . . . . -73.7(4) no
P(4) Ru(2) O(7) C(47) . . . . 174.3(4) no
P(4) C(69) C(70) C(71) . . . . -178.2(5) no
P(4) C(69) C(74) C(73) . . . . 178.2(4) no
P(4) C(75) C(76) C(77) . . . . -178.1(6) no
P(4) C(75) C(80) C(79) . . . . 177.4(5) no
O(1) Ru(1) P(1) C(11) . . . . -175.5(2) no
O(1) Ru(1) P(1) C(14) . . . . 66.2(2) no
O(1) Ru(1) P(1) C(20) . . . . -54.1(2) no
O(1) Ru(1) P(2) C(26) . . . . 15.9(2) no
O(1) Ru(1) P(2) C(29) . . . . -100.4(2) no
O(1) Ru(1) P(2) C(35) . . . . 140.0(2) no
O(1) Ru(1) O(2) C(4) . . . . 15.4(4) no
O(1) Ru(1) O(4) C(9) . . . . -174.2(4) no
O(1) C(2) C(3) C(4) . . . . 5(1) no
O(2) Ru(1) P(2) C(26) . . . . 107.1(2) no
O(2) Ru(1) P(2) C(29) . . . . -9.2(2) no
O(2) Ru(1) P(2) C(35) . . . . -128.8(2) no
O(2) Ru(1) O(1) C(2) . . . . -15.6(4) no
O(2) Ru(1) O(3) C(7) . . . . -91.3(4) no
O(2) Ru(1) O(4) C(9) . . . . 94.3(4) no
O(2) C(4) C(3) C(2) . . . . -6(1) no
O(3) Ru(1) P(1) C(11) . . . . 7.6(2) no
O(3) Ru(1) P(1) C(14) . . . . -110.7(2) no
O(3) Ru(1) P(1) C(20) . . . . 129.0(2) no
O(3) Ru(1) P(2) C(26) . . . . -169.1(2) no
O(3) Ru(1) P(2) C(29) . . . . 74.6(2) no
O(3) Ru(1) P(2) C(35) . . . . -45.0(2) no
O(3) Ru(1) O(2) C(4) . . . . -167.2(4) no
O(3) Ru(1) O(4) C(9) . . . . 10.6(4) no
O(3) C(7) C(8) C(9) . . . . 6(1) no
O(4) Ru(1) P(1) C(11) . . . . 98.4(2) no
O(4) Ru(1) P(1) C(14) . . . . -19.9(2) no
O(4) Ru(1) P(1) C(20) . . . . -140.1(2) no
O(4) Ru(1) O(1) C(2) . . . . -100.5(4) no
O(4) Ru(1) O(2) C(4) . . . . 101.4(4) no
O(4) Ru(1) O(3) C(7) . . . . -6.5(4) no
O(4) C(9) C(8) C(7) . . . . 0(1) no
O(5) Ru(2) P(3) C(54) . . . . 66.8(2) no
O(5) Ru(2) P(3) C(60) . . . . -52.7(2) no
O(5) Ru(2) P(3) C(511) . . . . 175.1(7) no
O(5) Ru(2) P(3) C(512) . . . . -165.7(7) no
O(5) Ru(2) P(4) C(66) . . . . 5.5(2) no
O(5) Ru(2) P(4) C(69) . . . . -112.6(2) no
O(5) Ru(2) P(4) C(75) . . . . 127.2(2) no
O(5) Ru(2) O(6) C(44) . . . . 18.7(4) no
O(5) Ru(2) O(8) C(49) . . . . -168.1(4) no
O(5) C(42) C(43) C(44) . . . . 8(1) no
O(6) Ru(2) P(4) C(66) . . . . 95.5(2) no
O(6) Ru(2) P(4) C(69) . . . . -22.7(2) no
O(6) Ru(2) P(4) C(75) . . . . -142.8(2) no
O(6) Ru(2) O(5) C(42) . . . . -14.4(4) no
O(6) Ru(2) O(7) C(47) . . . . -97.0(4) no
O(6) Ru(2) O(8) C(49) . . . . 101.4(4) no
O(6) C(44) C(43) C(42) . . . . -3(1) no
O(7) Ru(2) P(3) C(54) . . . . -108.8(2) no
O(7) Ru(2) P(3) C(60) . . . . 131.7(2) no
O(7) Ru(2) P(3) C(511) . . . . -0.5(7) no
O(7) Ru(2) P(3) C(512) . . . . 18.7(7) no
O(7) Ru(2) P(4) C(66) . . . . -177.4(2) no
O(7) Ru(2) P(4) C(69) . . . . 64.5(2) no
O(7) Ru(2) P(4) C(75) . . . . -55.7(2) no
O(7) Ru(2) O(6) C(44) . . . . -165.5(4) no
O(7) Ru(2) O(8) C(49) . . . . 14.3(4) no
O(7) C(47) C(48) C(49) . . . . 6(1) no
O(8) Ru(2) P(3) C(54) . . . . -18.7(2) no
O(8) Ru(2) P(3) C(60) . . . . -138.3(2) no
O(8) Ru(2) P(3) C(511) . . . . 89.6(7) no
O(8) Ru(2) P(3) C(512) . . . . 108.7(7) no
O(8) Ru(2) O(5) C(42) . . . . -98.7(4) no
O(8) Ru(2) O(6) C(44) . . . . 104.3(4) no
O(8) Ru(2) O(7) C(47) . . . . -12.7(4) no
O(8) C(49) C(48) C(47) . . . . -5(1) no
C(1) C(2) C(3) C(4) . . . . -175.4(5) no
C(2) C(3) C(4) C(5) . . . . 174.5(5) no
C(6) C(7) C(8) C(9) . . . . -174.1(6) no
C(7) C(8) C(9) C(10) . . . . 179.6(6) no
C(11) P(1) C(14) C(15) . . . . -168.0(4) no
C(11) P(1) C(14) C(19) . . . . 15.3(5) no
C(11) P(1) C(20) C(21) . . . . -160.0(4) no
C(11) P(1) C(20) C(25) . . . . 23.5(5) no
C(14) P(1) C(20) C(21) . . . . -56.1(5) no
C(14) P(1) C(20) C(25) . . . . 127.4(4) no
C(14) C(15) C(16) C(17) . . . . -1.5(9) no
C(14) C(19) C(18) C(17) . . . . 0(1) no
C(15) C(14) P(1) C(20) . . . . 87.1(4) no
C(15) C(14) C(19) C(18) . . . . -0.8(8) no
C(15) C(16) C(17) C(18) . . . . 1(1) no
C(16) C(15) C(14) C(19) . . . . 1.5(8) no
C(16) C(17) C(18) C(19) . . . . 0(1) no
C(19) C(14) P(1) C(20) . . . . -89.6(5) no
C(20) C(21) C(22) C(23) . . . . 1(1) no
C(20) C(25) C(24) C(23) . . . . 1(1) no
C(21) C(20) C(25) C(24) . . . . -0.7(8) no
C(21) C(22) C(23) C(24) . . . . -1(1) no
C(22) C(21) C(20) C(25) . . . . -0.5(9) no
C(22) C(23) C(24) C(25) . . . . -1(1) no
C(26) P(2) C(29) C(30) . . . . 173.3(4) no
C(26) P(2) C(29) C(34) . . . . -8.9(5) no
C(26) P(2) C(35) C(36) . . . . 167.7(4) no
C(26) P(2) C(35) C(40) . . . . -14.3(5) no
C(29) P(2) C(35) C(36) . . . . -88.8(4) no
C(29) P(2) C(35) C(40) . . . . 89.2(5) no
C(29) C(30) C(31) C(32) . . . . -3(1) no
C(29) C(34) C(33) C(32) . . . . 0(1) no
C(30) C(29) P(2) C(35) . . . . 68.6(5) no
C(30) C(29) C(34) C(33) . . . . -1.1(8) no
C(30) C(31) C(32) C(33) . . . . 2(1) no
C(31) C(30) C(29) C(34) . . . . 2.6(9) no
C(31) C(32) C(33) C(34) . . . . 0(1) no
C(34) C(29) P(2) C(35) . . . . -113.6(4) no
C(35) C(36) C(37) C(38) . . . . 0.5(8) no
C(35) C(40) C(39) C(38) . . . . 0.0(9) no
C(36) C(35) C(40) C(39) . . . . 1.4(8) no
C(36) C(37) C(38) C(39) . . . . 1.0(9) no
C(37) C(36) C(35) C(40) . . . . -1.7(8) no
C(37) C(38) C(39) C(40) . . . . -1.2(9) no
C(41) C(42) C(43) C(44) . . . . -171.2(6) no
C(42) C(43) C(44) C(45) . . . . 176.9(5) no
C(46) C(47) C(48) C(49) . . . . -172.2(6) no
C(47) C(48) C(49) C(50) . . . . 172.9(6) no
C(54) P(3) C(60) C(61) . . . . -71.4(5) no
C(54) P(3) C(60) C(65) . . . . 108.2(5) no
C(54) C(55) C(56) C(57) . . . . 0(1) no
C(54) C(59) C(58) C(57) . . . . 2(1) no
C(55) C(54) P(3) C(60) . . . . 93.7(5) no
C(55) C(54) P(3) C(511) . . . . -157.1(7) no
C(55) C(54) P(3) C(512) . . . . -166.4(7) no
C(55) C(54) C(59) C(58) . . . . -0.4(9) no
C(55) C(56) C(57) C(58) . . . . 1(1) no
C(56) C(55) C(54) C(59) . . . . -0.7(9) no
C(56) C(57) C(58) C(59) . . . . -2(1) no
C(59) C(54) P(3) C(60) . . . . -84.9(5) no
C(59) C(54) P(3) C(511) . . . . 24.3(7) no
C(59) C(54) P(3) C(512) . . . . 15.0(7) no
C(60) C(61) C(62) C(63) . . . . -1(1) no
C(60) C(65) C(64) C(63) . . . . 1(1) no
C(61) C(60) P(3) C(511) . . . . -168.6(7) no
C(61) C(60) P(3) C(512) . . . . 178.9(7) no
C(61) C(60) C(65) C(64) . . . . -0.6(9) no
C(61) C(62) C(63) C(64) . . . . 1(1) no
C(62) C(61) C(60) C(65) . . . . 0.5(9) no
C(62) C(63) C(64) C(65) . . . . -1(1) no
C(65) C(60) P(3) C(511) . . . . 11.0(8) no
C(65) C(60) P(3) C(512) . . . . -1.5(7) no
C(66) P(4) C(69) C(70) . . . . -169.5(4) no
C(66) P(4) C(69) C(74) . . . . 11.5(5) no
C(66) P(4) C(75) C(76) . . . . -178.9(5) no
C(66) P(4) C(75) C(80) . . . . 4.2(5) no
C(69) P(4) C(75) C(76) . . . . -74.9(5) no
C(69) P(4) C(75) C(80) . . . . 108.2(5) no
C(69) C(70) C(71) C(72) . . . . -1(1) no
C(69) C(74) C(73) C(72) . . . . 0(1) no
C(70) C(69) P(4) C(75) . . . . 87.2(5) no
C(70) C(69) C(74) C(73) . . . . -0.7(8) no
C(70) C(71) C(72) C(73) . . . . 0(1) no
C(71) C(70) C(69) C(74) . . . . 0.8(9) no
C(71) C(72) C(73) C(74) . . . . 0(1) no
C(74) C(69) P(4) C(75) . . . . -91.8(5) no
C(75) C(76) C(77) C(78) . . . . 0(1) no
C(75) C(80) C(79) C(78) . . . . 1(1) no
C(76) C(75) C(80) C(79) . . . . 0.5(9) no
C(76) C(77) C(78) C(79) . . . . 1(1) no
C(77) C(76) C(75) C(80) . . . . -1(1) no
C(77) C(78) C(79) C(80) . . . . -2(1) no
